data_4085501
loop_
_publ_author_name
'Tanahashi, Hiromasa'
'Tsurugi, Hayato'
'Mashima, Kazushi'

_publ_section_title
;
 Synthesis of Alkyl and Alkylidene Complexes of Tungsten Bearing Imido and
 Redox-Active \a-Diimine oro-Iminoquinone Ligands and Their Application as
 Catalysts for Ring-Opening Metathesis Polymerization of Norbornene
;
_journal_issue 4
_journal_name_full Organometallics
_journal_page_first 731
_journal_paper_doi 10.1021/om501010n
_journal_volume 34
_journal_year 2015
_chemical_formula_moiety 'C42 H50 Cl2 N2 O2 W, C6 H14'
_chemical_formula_sum 'C48 H64 Cl2 N2 O2 W'
_chemical_formula_weight 955.76
_chemical_name_common 4
_chemical_name_systematic
; 
 ? 
;
_space_group_IT_number 2
_symmetry_cell_setting triclinic
_symmetry_Int_Tables_number 2
_symmetry_space_group_name_Hall '-P 1'
_symmetry_space_group_name_H-M 'P -1'
_atom_sites_solution_hydrogens geom
_atom_sites_solution_primary direct
_atom_sites_solution_secondary difmap
_audit_creation_method SHELXL-97
_cell_angle_alpha 87.35(2)
_cell_angle_beta 82.939(18)
_cell_angle_gamma 87.39(3)
_cell_formula_units_Z 2
_cell_length_a 10.731(10)
_cell_length_b 12.859(11)
_cell_length_c 16.229(15)
_cell_measurement_reflns_used 5258
_cell_measurement_temperature 113(2)
_cell_measurement_theta_max 27.49
_cell_measurement_theta_min 3.04
_cell_volume 2218(3)
_computing_cell_refinement CrystalClear
_computing_data_collection 'CrystalClear (Rigaku Inc., 2007)'
_computing_data_reduction CrystalClear
_computing_molecular_graphics 'CrystalStructure 4.0'
_computing_publication_material 'CrystalStructure 4.0 (Rigaku, 2010)'
_computing_structure_refinement 'SHELXL-97 (Sheldrick, 1997)'
_computing_structure_solution 'SHELXS-97 (Sheldrick, 1990)'
_diffrn_ambient_temperature 113(2)
_diffrn_detector_area_resol_mean 7.314
_diffrn_measured_fraction_theta_full 0.963
_diffrn_measured_fraction_theta_max 0.963
_diffrn_measurement_device_type 'Rigaku Mercury70'
_diffrn_measurement_method \w
_diffrn_radiation_monochromator graphite
_diffrn_radiation_source 'fine-focus sealed tube'
_diffrn_radiation_type MoK\a
_diffrn_radiation_wavelength 0.71075
_diffrn_reflns_av_R_equivalents 0.0756
_diffrn_reflns_av_sigmaI/netI 0.1036
_diffrn_reflns_limit_h_max 13
_diffrn_reflns_limit_h_min -13
_diffrn_reflns_limit_k_max 16
_diffrn_reflns_limit_k_min -15
_diffrn_reflns_limit_l_max 20
_diffrn_reflns_limit_l_min -20
_diffrn_reflns_number 21570
_diffrn_reflns_theta_full 27.66
_diffrn_reflns_theta_max 27.66
_diffrn_reflns_theta_min 3.29
_diffrn_standards_number 0
_exptl_absorpt_coefficient_mu 2.764
_exptl_absorpt_correction_T_max 0.8301
_exptl_absorpt_correction_T_min 0.4911
_exptl_absorpt_correction_type multi-scan
_exptl_absorpt_process_details 'REQAB (Rigaku, 1998)'
_exptl_crystal_colour green
_exptl_crystal_density_diffrn 1.431
_exptl_crystal_density_method 'not measured'
_exptl_crystal_description chip
_exptl_crystal_F_000 980
_exptl_crystal_size_max 0.30
_exptl_crystal_size_mid 0.17
_exptl_crystal_size_min 0.07
_refine_diff_density_max 2.520
_refine_diff_density_min -2.687
_refine_diff_density_rms 0.187
_refine_ls_extinction_method none
_refine_ls_goodness_of_fit_ref 1.080
_refine_ls_hydrogen_treatment mixed
_refine_ls_matrix_type full
_refine_ls_number_parameters 506
_refine_ls_number_reflns 9977
_refine_ls_number_restraints 0
_refine_ls_restrained_S_all 1.080
_refine_ls_R_factor_all 0.0754
_refine_ls_R_factor_gt 0.0610
_refine_ls_shift/su_max 0.001
_refine_ls_shift/su_mean 0.000
_refine_ls_structure_factor_coef Fsqd
_refine_ls_weighting_details 'calc w=1/[\s^2^(Fo^2^)+(0.0643P)^2^+0.0000P] where P=(Fo^2^+2Fc^2^)/3'
_refine_ls_weighting_scheme calc
_refine_ls_wR_factor_gt 0.1402
_refine_ls_wR_factor_ref 0.1533
_reflns_number_gt 8256
_reflns_number_total 9977
_reflns_threshold_expression >2sigma(I)
_cod_data_source_file om501010n_si_001.cif
_cod_data_source_block 4
_cod_depositor_comments 'Adding full bibliography for 4085499--4085505.cif.'
_cod_database_code 4085501

loop_
_symmetry_equiv_pos_as_xyz
'x, y, z'
'-x, -y, -z'

loop_
_atom_site_label
_atom_site_type_symbol
_atom_site_fract_x
_atom_site_fract_y
_atom_site_fract_z
_atom_site_U_iso_or_equiv
_atom_site_adp_type
_atom_site_occupancy
_atom_site_symmetry_multiplicity
_atom_site_calc_flag
_atom_site_refinement_flags
W1 W 0.25451(2) 0.025526(19) 0.649117(15) 0.02525(10) Uani 1 1 d .
Cl1 Cl 0.06304(15) 0.08586(14) 0.60246(10) 0.0329(4) Uani 1 1 d .
Cl2 Cl 0.46683(15) -0.03397(13) 0.64742(11) 0.0334(4) Uani 1 1 d .
O1 O 0.3269(4) 0.1354(3) 0.5623(3) 0.0277(10) Uani 1 1 d .
O2 O 0.2606(4) -0.0744(4) 0.5450(3) 0.0303(10) Uani 1 1 d .
N1 N 0.2577(5) 0.1501(4) 0.7157(3) 0.0257(11) Uani 1 1 d .
N2 N 0.1965(5) -0.0642(4) 0.7289(3) 0.0255(11) Uani 1 1 d .
C1 C 0.3126(5) 0.2306(5) 0.5865(4) 0.0252(13) Uani 1 1 d .
C2 C 0.2759(6) 0.2468(5) 0.6701(4) 0.0251(13) Uani 1 1 d .
C3 C 0.2619(6) 0.3519(5) 0.6994(4) 0.0284(14) Uani 1 1 d .
C4 C 0.2188(7) 0.3780(6) 0.7827(4) 0.0336(15) Uani 1 1 d .
H4 H 0.1955 0.3243 0.8231 0.040 Uiso 1 1 calc R
C5 C 0.2105(7) 0.4804(6) 0.8053(4) 0.0379(17) Uani 1 1 d .
H5 H 0.1836 0.4956 0.8616 0.045 Uiso 1 1 calc R
C6 C 0.2403(7) 0.5616(6) 0.7484(5) 0.0437(19) Uani 1 1 d .
H6 H 0.2336 0.6317 0.7650 0.052 Uiso 1 1 calc R
C7 C 0.2793(7) 0.5386(6) 0.6685(5) 0.0407(17) Uani 1 1 d .
H7 H 0.3010 0.5942 0.6296 0.049 Uiso 1 1 calc R
C8 C 0.2892(6) 0.4369(5) 0.6405(4) 0.0304(14) Uani 1 1 d .
C9 C 0.3246(6) 0.4175(5) 0.5538(4) 0.0309(15) Uani 1 1 d .
C10 C 0.3516(7) 0.4984(6) 0.4926(5) 0.0424(18) Uani 1 1 d .
H10 H 0.3473 0.5686 0.5089 0.051 Uiso 1 1 calc R
C11 C 0.3840(8) 0.4772(6) 0.4093(5) 0.046(2) Uani 1 1 d .
H11 H 0.4003 0.5328 0.3694 0.056 Uiso 1 1 calc R
C12 C 0.3928(7) 0.3753(6) 0.3844(4) 0.0374(17) Uani 1 1 d .
H12 H 0.4153 0.3612 0.3274 0.045 Uiso 1 1 calc R
C13 C 0.3690(6) 0.2939(6) 0.4422(4) 0.0326(15) Uani 1 1 d .
H13 H 0.3749 0.2240 0.4250 0.039 Uiso 1 1 calc R
C14 C 0.3359(6) 0.3153(6) 0.5262(4) 0.0334(15) Uani 1 1 d .
C15 C 0.2550(6) 0.1510(5) 0.8054(4) 0.0273(14) Uani 1 1 d .
C16 C 0.3674(6) 0.1681(6) 0.8364(4) 0.0315(15) Uani 1 1 d .
C17 C 0.3620(7) 0.1795(6) 0.9214(4) 0.0401(17) Uani 1 1 d .
H17 H 0.4364 0.1945 0.9439 0.048 Uiso 1 1 calc R
C18 C 0.2506(7) 0.1695(7) 0.9747(4) 0.0442(19) Uani 1 1 d .
H18 H 0.2488 0.1782 1.0326 0.053 Uiso 1 1 calc R
C19 C 0.1446(7) 0.1470(6) 0.9421(4) 0.0400(18) Uani 1 1 d .
H19 H 0.0694 0.1381 0.9787 0.048 Uiso 1 1 calc R
C20 C 0.1415(6) 0.1366(5) 0.8574(4) 0.0284(14) Uani 1 1 d .
C21 C 0.4926(6) 0.1777(6) 0.7830(4) 0.0320(15) Uani 1 1 d .
H21 H 0.4806 0.1647 0.7242 0.038 Uiso 1 1 calc R
C22 C 0.5871(6) 0.0953(6) 0.8118(4) 0.0375(16) Uani 1 1 d .
H22A H 0.5572 0.0256 0.8050 0.045 Uiso 1 1 calc R
H22B H 0.5957 0.1041 0.8705 0.045 Uiso 1 1 calc R
H22C H 0.6688 0.1033 0.7784 0.045 Uiso 1 1 calc R
C23 C 0.5449(7) 0.2858(6) 0.7854(5) 0.0462(19) Uani 1 1 d .
H23A H 0.5654 0.2969 0.8415 0.055 Uiso 1 1 calc R
H23B H 0.4819 0.3387 0.7707 0.055 Uiso 1 1 calc R
H23C H 0.6210 0.2910 0.7456 0.055 Uiso 1 1 calc R
C24 C 0.0181(6) 0.1211(5) 0.8239(4) 0.0314(15) Uani 1 1 d .
H24 H 0.0369 0.0794 0.7730 0.038 Uiso 1 1 calc R
C25 C -0.0732(7) 0.0609(6) 0.8855(5) 0.0419(18) Uani 1 1 d .
H25A H -0.1167 0.1085 0.9260 0.050 Uiso 1 1 calc R
H25B H -0.0268 0.0061 0.9145 0.050 Uiso 1 1 calc R
H25C H -0.1349 0.0292 0.8556 0.050 Uiso 1 1 calc R
C26 C -0.0436(7) 0.2256(6) 0.7982(5) 0.048(2) Uani 1 1 d .
H26A H -0.0627 0.2684 0.8469 0.057 Uiso 1 1 calc R
H26B H -0.1216 0.2131 0.7751 0.057 Uiso 1 1 calc R
H26C H 0.0139 0.2620 0.7561 0.057 Uiso 1 1 calc R
C27 C 0.1508(6) -0.1365(5) 0.7901(4) 0.0247(13) Uani 1 1 d .
C28 C 0.2236(6) -0.1706(5) 0.8537(4) 0.0277(14) Uani 1 1 d .
C29 C 0.1751(7) -0.2438(5) 0.9119(4) 0.0343(16) Uani 1 1 d .
H29 H 0.2230 -0.2671 0.9552 0.041 Uiso 1 1 calc R
C30 C 0.0602(7) -0.2839(6) 0.9095(5) 0.0382(17) Uani 1 1 d .
H30 H 0.0291 -0.3346 0.9504 0.046 Uiso 1 1 calc R
C31 C -0.0107(7) -0.2502(6) 0.8472(5) 0.0365(16) Uani 1 1 d .
H31 H -0.0905 -0.2787 0.8458 0.044 Uiso 1 1 calc R
C32 C 0.0310(7) -0.1767(6) 0.7873(4) 0.0334(15) Uani 1 1 d .
C33 C 0.3549(6) -0.1321(6) 0.8553(4) 0.0330(15) Uani 1 1 d .
H33 H 0.3632 -0.0670 0.8192 0.040 Uiso 1 1 calc R
C34 C 0.4511(8) -0.2129(7) 0.8182(6) 0.056(2) Uani 1 1 d .
H34A H 0.4325 -0.2286 0.7626 0.068 Uiso 1 1 calc R
H34B H 0.4474 -0.2766 0.8537 0.068 Uiso 1 1 calc R
H34C H 0.5354 -0.1854 0.8143 0.068 Uiso 1 1 calc R
C35 C 0.3788(9) -0.1056(8) 0.9425(5) 0.055(2) Uani 1 1 d .
H35A H 0.3732 -0.1686 0.9789 0.067 Uiso 1 1 calc R
H35B H 0.3157 -0.0532 0.9643 0.067 Uiso 1 1 calc R
H35C H 0.4629 -0.0781 0.9403 0.067 Uiso 1 1 calc R
C36 C -0.0483(6) -0.1430(6) 0.7186(5) 0.0377(16) Uani 1 1 d .
H36 H -0.0317 -0.0681 0.7041 0.045 Uiso 1 1 calc R
C37 C -0.0064(9) -0.2032(8) 0.6404(5) 0.057(2) Uani 1 1 d .
H37A H -0.0544 -0.1769 0.5957 0.068 Uiso 1 1 calc R
H37B H -0.0212 -0.2774 0.6520 0.068 Uiso 1 1 calc R
H37C H 0.0834 -0.1940 0.6233 0.068 Uiso 1 1 calc R
C38 C -0.1877(7) -0.1496(7) 0.7434(6) 0.051(2) Uani 1 1 d .
H38A H -0.2099 -0.1224 0.7990 0.061 Uiso 1 1 calc R
H38B H -0.2111 -0.2224 0.7440 0.061 Uiso 1 1 calc R
H38C H -0.2328 -0.1082 0.7034 0.061 Uiso 1 1 calc R
C39 C 0.2276(7) -0.0384(6) 0.4626(4) 0.0344(16) Uani 1 1 d .
H39A H 0.2732 0.0249 0.4424 0.041 Uiso 1 1 calc R
H39B H 0.1362 -0.0222 0.4650 0.041 Uiso 1 1 calc R
C40 C 0.2668(7) -0.1281(6) 0.4060(4) 0.0371(17) Uani 1 1 d .
H40A H 0.1997 -0.1417 0.3716 0.045 Uiso 1 1 calc R
H40B H 0.3447 -0.1129 0.3690 0.045 Uiso 1 1 calc R
C41 C 0.2875(12) -0.2169(7) 0.4631(6) 0.070(3) Uani 1 1 d .
H41A H 0.3517 -0.2668 0.4368 0.084 Uiso 1 1 calc R
H41B H 0.2086 -0.2536 0.4794 0.084 Uiso 1 1 calc R
C42 C 0.3314(9) -0.1720(6) 0.5358(5) 0.052(2) Uani 1 1 d .
H42A H 0.3138 -0.2183 0.5860 0.062 Uiso 1 1 calc R
H42B H 0.4227 -0.1607 0.5259 0.062 Uiso 1 1 calc R
C43 C 0.0946(11) 0.5144(9) 0.3059(7) 0.073(3) Uani 1 1 d .
H43A H 0.0225 0.4827 0.2868 0.087 Uiso 1 1 calc R
H43B H 0.1622 0.4613 0.3102 0.087 Uiso 1 1 calc R
H43C H 0.1244 0.5702 0.2662 0.087 Uiso 1 1 calc R
C44 C 0.0557(10) 0.5589(7) 0.3896(6) 0.061(2) Uani 1 1 d .
H44A H -0.0157 0.6096 0.3854 0.073 Uiso 1 1 calc R
H44B H 0.1263 0.5970 0.4058 0.073 Uiso 1 1 calc R
C45 C 0.0174(9) 0.4770(7) 0.4569(6) 0.058(2) Uani 1 1 d .
H45A H 0.0876 0.4248 0.4598 0.070 Uiso 1 1 calc R
H45B H -0.0555 0.4407 0.4419 0.070 Uiso 1 1 calc R
C46 C 0.2106(15) -0.5075(13) 1.0657(9) 0.129(6) Uani 1 1 d .
H46A H 0.1891 -0.5261 1.0115 0.155 Uiso 1 1 calc R
H46B H 0.1910 -0.4332 1.0736 0.155 Uiso 1 1 calc R
H46C H 0.1619 -0.5486 1.1097 0.155 Uiso 1 1 calc R
C47 C 0.3463(15) -0.5297(13) 1.0695(10) 0.115(5) Uani 1 1 d .
H47A H 0.3683 -0.5008 1.1211 0.138 Uiso 1 1 calc R
H47B H 0.3606 -0.6062 1.0743 0.138 Uiso 1 1 calc R
C48 C 0.4328(14) -0.4902(14) 1.0006(10) 0.114(5) Uani 1 1 d .
H48A H 0.4086 -0.5183 0.9493 0.137 Uiso 1 1 calc R
H48B H 0.4177 -0.4137 0.9965 0.137 Uiso 1 1 calc R

loop_
_atom_site_aniso_label
_atom_site_aniso_U_11
_atom_site_aniso_U_22
_atom_site_aniso_U_33
_atom_site_aniso_U_23
_atom_site_aniso_U_13
_atom_site_aniso_U_12
W1 0.02557(15) 0.02619(16) 0.02342(15) -0.00002(10) -0.00135(10) -0.00019(10)
Cl1 0.0284(8) 0.0390(9) 0.0312(8) -0.0009(7) -0.0064(6) 0.0045(7)
Cl2 0.0254(8) 0.0374(9) 0.0364(9) -0.0008(7) -0.0016(6) 0.0035(7)
O1 0.029(2) 0.028(2) 0.025(2) -0.0051(18) 0.0007(18) -0.0034(19)
O2 0.036(3) 0.030(2) 0.026(2) -0.0047(19) -0.005(2) 0.003(2)
N1 0.022(2) 0.032(3) 0.022(3) 0.002(2) 0.002(2) -0.003(2)
N2 0.022(2) 0.029(3) 0.026(3) -0.007(2) -0.003(2) -0.002(2)
C1 0.020(3) 0.032(3) 0.023(3) 0.000(3) -0.003(2) -0.005(3)
C2 0.028(3) 0.019(3) 0.027(3) 0.003(2) -0.003(2) 0.000(2)
C3 0.026(3) 0.030(3) 0.029(3) -0.006(3) 0.000(3) -0.004(3)
C4 0.038(4) 0.036(4) 0.027(3) -0.003(3) -0.002(3) -0.003(3)
C5 0.042(4) 0.044(4) 0.027(4) -0.015(3) -0.001(3) 0.003(3)
C6 0.047(4) 0.033(4) 0.050(5) -0.013(4) 0.004(4) -0.004(3)
C7 0.043(4) 0.034(4) 0.043(4) 0.001(3) 0.000(3) -0.004(3)
C8 0.027(3) 0.031(4) 0.034(4) -0.006(3) -0.007(3) -0.002(3)
C9 0.027(3) 0.030(3) 0.034(4) 0.006(3) 0.000(3) 0.001(3)
C10 0.047(4) 0.035(4) 0.041(4) 0.009(3) 0.006(3) -0.002(3)
C11 0.049(5) 0.045(5) 0.041(4) 0.019(4) 0.000(4) -0.006(4)
C12 0.041(4) 0.041(4) 0.027(4) 0.004(3) 0.005(3) 0.000(3)
C13 0.035(4) 0.037(4) 0.023(3) 0.005(3) 0.001(3) 0.006(3)
C14 0.029(3) 0.044(4) 0.026(3) 0.004(3) -0.001(3) 0.002(3)
C15 0.030(3) 0.031(3) 0.019(3) -0.002(3) 0.002(2) 0.002(3)
C16 0.033(3) 0.039(4) 0.023(3) -0.003(3) -0.005(3) 0.003(3)
C17 0.040(4) 0.052(5) 0.030(4) -0.003(3) -0.010(3) -0.001(4)
C18 0.041(4) 0.069(6) 0.021(3) 0.002(3) -0.001(3) 0.005(4)
C19 0.048(4) 0.052(5) 0.018(3) 0.000(3) -0.001(3) 0.010(4)
C20 0.026(3) 0.034(4) 0.024(3) 0.000(3) 0.002(3) 0.002(3)
C21 0.023(3) 0.046(4) 0.027(3) -0.002(3) 0.001(3) -0.006(3)
C22 0.031(4) 0.050(5) 0.030(4) 0.003(3) -0.004(3) 0.001(3)
C23 0.037(4) 0.053(5) 0.049(5) 0.000(4) -0.004(4) -0.013(4)
C24 0.033(3) 0.033(4) 0.028(3) -0.002(3) -0.001(3) -0.001(3)
C25 0.037(4) 0.047(5) 0.039(4) -0.002(3) 0.011(3) -0.010(3)
C26 0.038(4) 0.043(5) 0.061(5) 0.011(4) -0.010(4) 0.003(4)
C27 0.026(3) 0.026(3) 0.020(3) 0.001(2) 0.004(2) 0.000(3)
C28 0.026(3) 0.027(3) 0.030(3) -0.007(3) 0.000(3) 0.003(3)
C29 0.038(4) 0.032(4) 0.031(4) 0.005(3) -0.001(3) 0.007(3)
C30 0.036(4) 0.037(4) 0.039(4) 0.002(3) 0.005(3) -0.003(3)
C31 0.034(4) 0.034(4) 0.039(4) 0.002(3) 0.002(3) -0.002(3)
C32 0.034(4) 0.035(4) 0.028(3) 0.001(3) 0.006(3) 0.006(3)
C33 0.034(4) 0.035(4) 0.029(4) 0.005(3) -0.005(3) 0.004(3)
C34 0.036(4) 0.052(5) 0.078(6) 0.004(5) 0.003(4) 0.010(4)
C35 0.063(6) 0.070(6) 0.038(5) 0.013(4) -0.023(4) -0.023(5)
C36 0.030(4) 0.040(4) 0.044(4) 0.006(3) -0.006(3) -0.012(3)
C37 0.060(6) 0.074(6) 0.038(5) -0.001(4) -0.013(4) -0.011(5)
C38 0.027(4) 0.062(6) 0.064(6) 0.008(4) -0.013(4) -0.002(4)
C39 0.044(4) 0.038(4) 0.023(3) -0.001(3) -0.013(3) 0.005(3)
C40 0.033(4) 0.049(5) 0.030(4) -0.012(3) -0.001(3) -0.004(3)
C41 0.119(9) 0.043(5) 0.048(5) -0.011(4) -0.011(6) 0.009(6)
C42 0.067(6) 0.041(5) 0.048(5) -0.010(4) -0.016(4) 0.017(4)
C43 0.071(7) 0.074(7) 0.076(8) 0.016(6) -0.028(6) 0.000(6)
C44 0.065(6) 0.049(5) 0.070(7) 0.004(5) -0.018(5) 0.004(5)
C45 0.059(5) 0.053(5) 0.068(6) -0.002(4) -0.035(5) 0.010(4)
C46 0.119(13) 0.162(16) 0.095(11) 0.063(11) 0.001(9) 0.020(11)
C47 0.126(14) 0.108(12) 0.110(12) -0.009(10) -0.010(10) 0.005(10)
C48 0.127(13) 0.130(13) 0.090(10) 0.008(9) -0.036(11) -0.018(12)

loop_
_atom_type_symbol
_atom_type_description
_atom_type_scat_dispersion_real
_atom_type_scat_dispersion_imag
_atom_type_scat_source
C C 0.0033 0.0016 'International Tables Vol C Tables 4.2.6.8 and 6.1.1.4'
H H 0.0000 0.0000 'International Tables Vol C Tables 4.2.6.8 and 6.1.1.4'
Cl Cl 0.1484 0.1585 'International Tables Vol C Tables 4.2.6.8 and 6.1.1.4'
N N 0.0061 0.0033 'International Tables Vol C Tables 4.2.6.8 and 6.1.1.4'
O O 0.0106 0.0060 'International Tables Vol C Tables 4.2.6.8 and 6.1.1.4'
W W -0.8490 6.8722 'International Tables Vol C Tables 4.2.6.8 and 6.1.1.4'

loop_
_geom_angle_atom_site_label_1
_geom_angle_atom_site_label_2
_geom_angle_atom_site_label_3
_geom_angle
_geom_angle_site_symmetry_1
_geom_angle_site_symmetry_3
N2 W1 N1 99.2(2) . .
N2 W1 O1 176.1(2) . .
N1 W1 O1 77.4(2) . .
N2 W1 O2 98.4(2) . .
N1 W1 O2 162.0(2) . .
O1 W1 O2 85.14(18) . .
N2 W1 Cl1 99.56(18) . .
N1 W1 Cl1 91.07(16) . .
O1 W1 Cl1 82.35(14) . .
O2 W1 Cl1 82.40(13) . .
N2 W1 Cl2 94.78(17) . .
N1 W1 Cl2 99.23(16) . .
O1 W1 Cl2 84.14(14) . .
O2 W1 Cl2 82.92(13) . .
Cl1 W1 Cl2 160.80(6) . .
C1 O1 W1 114.3(4) . .
C42 O2 C39 108.1(5) . .
C42 O2 W1 125.6(4) . .
C39 O2 W1 123.7(4) . .
C2 N1 C15 117.2(5) . .
C2 N1 W1 116.3(4) . .
C15 N1 W1 126.2(4) . .
C27 N2 W1 178.6(5) . .
O1 C1 C2 118.6(6) . .
O1 C1 C14 119.2(6) . .
C2 C1 C14 122.3(6) . .
C1 C2 N1 110.7(5) . .
C1 C2 C3 119.9(6) . .
N1 C2 C3 129.4(6) . .
C4 C3 C8 116.9(6) . .
C4 C3 C2 124.7(6) . .
C8 C3 C2 118.4(6) . .
C5 C4 C3 120.7(7) . .
C5 C4 H4 119.6 . .
C3 C4 H4 119.6 . .
C4 C5 C6 121.9(7) . .
C4 C5 H5 119.1 . .
C6 C5 H5 119.1 . .
C7 C6 C5 118.3(7) . .
C7 C6 H6 120.8 . .
C5 C6 H6 120.8 . .
C6 C7 C8 123.2(7) . .
C6 C7 H7 118.4 . .
C8 C7 H7 118.4 . .
C7 C8 C3 118.8(6) . .
C7 C8 C9 120.8(7) . .
C3 C8 C9 120.3(6) . .
C14 C9 C10 116.5(6) . .
C14 C9 C8 120.6(6) . .
C10 C9 C8 122.9(7) . .
C11 C10 C9 121.5(7) . .
C11 C10 H10 119.3 . .
C9 C10 H10 119.3 . .
C12 C11 C10 120.2(7) . .
C12 C11 H11 119.9 . .
C10 C11 H11 119.9 . .
C11 C12 C13 120.3(7) . .
C11 C12 H12 119.9 . .
C13 C12 H12 119.9 . .
C12 C13 C14 119.5(7) . .
C12 C13 H13 120.3 . .
C14 C13 H13 120.3 . .
C9 C14 C13 122.0(6) . .
C9 C14 C1 118.5(6) . .
C13 C14 C1 119.5(6) . .
C16 C15 C20 122.5(6) . .
C16 C15 N1 117.3(5) . .
C20 C15 N1 120.2(6) . .
C17 C16 C15 117.1(6) . .
C17 C16 C21 118.8(6) . .
C15 C16 C21 124.1(6) . .
C16 C17 C18 122.0(7) . .
C16 C17 H17 119.0 . .
C18 C17 H17 119.0 . .
C19 C18 C17 118.7(7) . .
C19 C18 H18 120.7 . .
C17 C18 H18 120.7 . .
C18 C19 C20 122.9(7) . .
C18 C19 H19 118.6 . .
C20 C19 H19 118.6 . .
C19 C20 C15 116.6(6) . .
C19 C20 C24 120.4(6) . .
C15 C20 C24 122.7(6) . .
C16 C21 C23 112.1(6) . .
C16 C21 C22 109.7(6) . .
C23 C21 C22 109.6(6) . .
C16 C21 H21 108.4 . .
C23 C21 H21 108.4 . .
C22 C21 H21 108.4 . .
C21 C22 H22A 109.5 . .
C21 C22 H22B 109.5 . .
H22A C22 H22B 109.5 . .
C21 C22 H22C 109.5 . .
H22A C22 H22C 109.5 . .
H22B C22 H22C 109.5 . .
C21 C23 H23A 109.5 . .
C21 C23 H23B 109.5 . .
H23A C23 H23B 109.5 . .
C21 C23 H23C 109.5 . .
H23A C23 H23C 109.5 . .
H23B C23 H23C 109.5 . .
C20 C24 C25 112.3(6) . .
C20 C24 C26 111.2(6) . .
C25 C24 C26 110.0(6) . .
C20 C24 H24 107.7 . .
C25 C24 H24 107.7 . .
C26 C24 H24 107.7 . .
C24 C25 H25A 109.5 . .
C24 C25 H25B 109.5 . .
H25A C25 H25B 109.5 . .
C24 C25 H25C 109.5 . .
H25A C25 H25C 109.5 . .
H25B C25 H25C 109.5 . .
C24 C26 H26A 109.5 . .
C24 C26 H26B 109.5 . .
H26A C26 H26B 109.5 . .
C24 C26 H26C 109.5 . .
H26A C26 H26C 109.5 . .
H26B C26 H26C 109.5 . .
N2 C27 C28 120.5(6) . .
N2 C27 C32 119.1(6) . .
C28 C27 C32 120.4(6) . .
C29 C28 C27 118.2(6) . .
C29 C28 C33 120.7(6) . .
C27 C28 C33 121.0(6) . .
C30 C29 C28 122.0(7) . .
C30 C29 H29 119.0 . .
C28 C29 H29 119.0 . .
C29 C30 C31 119.5(7) . .
C29 C30 H30 120.2 . .
C31 C30 H30 120.2 . .
C32 C31 C30 121.8(7) . .
C32 C31 H31 119.1 . .
C30 C31 H31 119.1 . .
C31 C32 C27 118.0(7) . .
C31 C32 C36 120.5(7) . .
C27 C32 C36 121.5(6) . .
C28 C33 C34 109.3(6) . .
C28 C33 C35 112.2(6) . .
C34 C33 C35 111.6(7) . .
C28 C33 H33 107.8 . .
C34 C33 H33 107.8 . .
C35 C33 H33 107.8 . .
C33 C34 H34A 109.5 . .
C33 C34 H34B 109.5 . .
H34A C34 H34B 109.5 . .
C33 C34 H34C 109.5 . .
H34A C34 H34C 109.5 . .
H34B C34 H34C 109.5 . .
C33 C35 H35A 109.5 . .
C33 C35 H35B 109.5 . .
H35A C35 H35B 109.5 . .
C33 C35 H35C 109.5 . .
H35A C35 H35C 109.5 . .
H35B C35 H35C 109.5 . .
C38 C36 C32 114.2(6) . .
C38 C36 C37 110.9(7) . .
C32 C36 C37 110.7(6) . .
C38 C36 H36 106.9 . .
C32 C36 H36 106.9 . .
C37 C36 H36 106.9 . .
C36 C37 H37A 109.5 . .
C36 C37 H37B 109.5 . .
H37A C37 H37B 109.5 . .
C36 C37 H37C 109.5 . .
H37A C37 H37C 109.5 . .
H37B C37 H37C 109.5 . .
C36 C38 H38A 109.5 . .
C36 C38 H38B 109.5 . .
H38A C38 H38B 109.5 . .
C36 C38 H38C 109.5 . .
H38A C38 H38C 109.5 . .
H38B C38 H38C 109.5 . .
O2 C39 C40 105.3(5) . .
O2 C39 H39A 110.7 . .
C40 C39 H39A 110.7 . .
O2 C39 H39B 110.7 . .
C40 C39 H39B 110.7 . .
H39A C39 H39B 108.8 . .
C41 C40 C39 104.4(6) . .
C41 C40 H40A 110.9 . .
C39 C40 H40A 110.9 . .
C41 C40 H40B 110.9 . .
C39 C40 H40B 110.9 . .
H40A C40 H40B 108.9 . .
C40 C41 C42 105.3(7) . .
C40 C41 H41A 110.7 . .
C42 C41 H41A 110.7 . .
C40 C41 H41B 110.7 . .
C42 C41 H41B 110.7 . .
H41A C41 H41B 108.8 . .
O2 C42 C41 104.2(7) . .
O2 C42 H42A 110.9 . .
C41 C42 H42A 110.9 . .
O2 C42 H42B 110.9 . .
C41 C42 H42B 110.9 . .
H42A C42 H42B 108.9 . .
C44 C43 H43A 109.5 . .
C44 C43 H43B 109.5 . .
H43A C43 H43B 109.5 . .
C44 C43 H43C 109.5 . .
H43A C43 H43C 109.5 . .
H43B C43 H43C 109.5 . .
C43 C44 C45 113.3(8) . .
C43 C44 H44A 108.9 . .
C45 C44 H44A 108.9 . .
C43 C44 H44B 108.9 . .
C45 C44 H44B 108.9 . .
H44A C44 H44B 107.7 . .
C44 C45 C45 112.9(10) . 2_566
C44 C45 H45A 109.0 . .
C45 C45 H45A 109.0 2_566 .
C44 C45 H45B 109.0 . .
C45 C45 H45B 109.0 2_566 .
H45A C45 H45B 107.8 . .
C47 C46 H46A 109.5 . .
C47 C46 H46B 109.5 . .
H46A C46 H46B 109.5 . .
C47 C46 H46C 109.5 . .
H46A C46 H46C 109.5 . .
H46B C46 H46C 109.5 . .
C48 C47 C46 117.3(14) . .
C48 C47 H47A 108.0 . .
C46 C47 H47A 108.0 . .
C48 C47 H47B 108.0 . .
C46 C47 H47B 108.0 . .
H47A C47 H47B 107.2 . .
C48 C48 C47 120.5(18) 2_647 .
C48 C48 H48A 107.2 2_647 .
C47 C48 H48A 107.2 . .
C48 C48 H48B 107.2 2_647 .
C47 C48 H48B 107.2 . .
H48A C48 H48B 106.8 . .

loop_
_geom_bond_atom_site_label_1
_geom_bond_atom_site_label_2
_geom_bond_distance
_geom_bond_site_symmetry_2
W1 N2 1.767(6) .
W1 N1 1.977(6) .
W1 O1 2.057(5) .
W1 O2 2.163(5) .
W1 Cl1 2.362(2) .
W1 Cl2 2.368(3) .
O1 C1 1.300(8) .
O2 C42 1.441(9) .
O2 C39 1.474(8) .
N1 C2 1.426(8) .
N1 C15 1.454(8) .
N2 C27 1.389(8) .
C1 C2 1.388(9) .
C1 C14 1.440(9) .
C2 C3 1.448(9) .
C3 C4 1.424(9) .
C3 C8 1.435(10) .
C4 C5 1.379(10) .
C4 H4 0.9500 .
C5 C6 1.384(11) .
C5 H5 0.9500 .
C6 C7 1.355(10) .
C6 H6 0.9500 .
C7 C8 1.400(10) .
C7 H7 0.9500 .
C8 C9 1.441(10) .
C9 C14 1.403(10) .
C9 C10 1.420(9) .
C10 C11 1.389(11) .
C10 H10 0.9500 .
C11 C12 1.385(11) .
C11 H11 0.9500 .
C12 C13 1.383(9) .
C12 H12 0.9500 .
C13 C14 1.404(9) .
C13 H13 0.9500 .
C15 C16 1.392(9) .
C15 C20 1.408(8) .
C16 C17 1.388(10) .
C16 C21 1.513(9) .
C17 C18 1.393(10) .
C17 H17 0.9500 .
C18 C19 1.360(11) .
C18 H18 0.9500 .
C19 C20 1.392(9) .
C19 H19 0.9500 .
C20 C24 1.517(9) .
C21 C23 1.526(10) .
C21 C22 1.531(10) .
C21 H21 1.0000 .
C22 H22A 0.9800 .
C22 H22B 0.9800 .
C22 H22C 0.9800 .
C23 H23A 0.9800 .
C23 H23B 0.9800 .
C23 H23C 0.9800 .
C24 C25 1.522(9) .
C24 C26 1.534(10) .
C24 H24 1.0000 .
C25 H25A 0.9800 .
C25 H25B 0.9800 .
C25 H25C 0.9800 .
C26 H26A 0.9800 .
C26 H26B 0.9800 .
C26 H26C 0.9800 .
C27 C28 1.412(9) .
C27 C32 1.415(10) .
C28 C29 1.375(9) .
C28 C33 1.518(9) .
C29 C30 1.363(10) .
C29 H29 0.9500 .
C30 C31 1.381(10) .
C30 H30 0.9500 .
C31 C32 1.374(10) .
C31 H31 0.9500 .
C32 C36 1.519(10) .
C33 C34 1.521(10) .
C33 C35 1.525(10) .
C33 H33 1.0000 .
C34 H34A 0.9800 .
C34 H34B 0.9800 .
C34 H34C 0.9800 .
C35 H35A 0.9800 .
C35 H35B 0.9800 .
C35 H35C 0.9800 .
C36 C38 1.506(10) .
C36 C37 1.527(11) .
C36 H36 1.0000 .
C37 H37A 0.9800 .
C37 H37B 0.9800 .
C37 H37C 0.9800 .
C38 H38A 0.9800 .
C38 H38B 0.9800 .
C38 H38C 0.9800 .
C39 C40 1.520(9) .
C39 H39A 0.9900 .
C39 H39B 0.9900 .
C40 C41 1.463(12) .
C40 H40A 0.9900 .
C40 H40B 0.9900 .
C41 C42 1.474(12) .
C41 H41A 0.9900 .
C41 H41B 0.9900 .
C42 H42A 0.9900 .
C42 H42B 0.9900 .
C43 C44 1.502(14) .
C43 H43A 0.9800 .
C43 H43B 0.9800 .
C43 H43C 0.9800 .
C44 C45 1.514(13) .
C44 H44A 0.9900 .
C44 H44B 0.9900 .
C45 C45 1.541(18) 2_566
C45 H45A 0.9900 .
C45 H45B 0.9900 .
C46 C47 1.479(19) .
C46 H46A 0.9800 .
C46 H46B 0.9800 .
C46 H46C 0.9800 .
C47 C48 1.45(2) .
C47 H47A 0.9900 .
C47 H47B 0.9900 .
C48 C48 1.45(3) 2_647
C48 H48A 0.9900 .
C48 H48B 0.9900 .

loop_
_geom_torsion_atom_site_label_1
_geom_torsion_atom_site_label_2
_geom_torsion_atom_site_label_3
_geom_torsion_atom_site_label_4
_geom_torsion
_geom_torsion_site_symmetry_4
N1 W1 O1 C1 -14.6(4) .
O2 W1 O1 C1 161.2(4) .
Cl1 W1 O1 C1 78.3(4) .
Cl2 W1 O1 C1 -115.4(4) .
N2 W1 O2 C42 -58.8(6) .
N1 W1 O2 C42 133.1(7) .
O1 W1 O2 C42 119.7(6) .
Cl1 W1 O2 C42 -157.4(6) .
Cl2 W1 O2 C42 35.0(6) .
N2 W1 O2 C39 141.7(5) .
N1 W1 O2 C39 -26.4(9) .
O1 W1 O2 C39 -39.8(5) .
Cl1 W1 O2 C39 43.1(5) .
Cl2 W1 O2 C39 -124.5(5) .
N2 W1 N1 C2 -167.7(4) .
O1 W1 N1 C2 14.1(4) .
O2 W1 N1 C2 0.4(9) .
Cl1 W1 N1 C2 -67.8(4) .
Cl2 W1 N1 C2 95.9(4) .
N2 W1 N1 C15 18.4(5) .
O1 W1 N1 C15 -159.8(5) .
O2 W1 N1 C15 -173.5(5) .
Cl1 W1 N1 C15 118.3(5) .
Cl2 W1 N1 C15 -78.0(5) .
W1 O1 C1 C2 12.8(7) .
W1 O1 C1 C14 -167.5(5) .
O1 C1 C2 N1 -1.1(8) .
C14 C1 C2 N1 179.3(6) .
O1 C1 C2 C3 178.6(6) .
C14 C1 C2 C3 -1.0(10) .
C15 N1 C2 C1 162.7(5) .
W1 N1 C2 C1 -11.8(7) .
C15 N1 C2 C3 -17.0(9) .
W1 N1 C2 C3 168.5(5) .
C1 C2 C3 C4 176.7(6) .
N1 C2 C3 C4 -3.7(11) .
C1 C2 C3 C8 -1.2(9) .
N1 C2 C3 C8 178.4(6) .
C8 C3 C4 C5 -3.2(10) .
C2 C3 C4 C5 178.9(7) .
C3 C4 C5 C6 1.6(11) .
C4 C5 C6 C7 -0.4(12) .
C5 C6 C7 C8 0.9(12) .
C6 C7 C8 C3 -2.7(11) .
C6 C7 C8 C9 176.6(7) .
C4 C3 C8 C7 3.7(10) .
C2 C3 C8 C7 -178.3(6) .
C4 C3 C8 C9 -175.6(6) .
C2 C3 C8 C9 2.5(9) .
C7 C8 C9 C14 179.2(7) .
C3 C8 C9 C14 -1.6(10) .
C7 C8 C9 C10 0.2(11) .
C3 C8 C9 C10 179.4(6) .
C14 C9 C10 C11 1.7(11) .
C8 C9 C10 C11 -179.2(7) .
C9 C10 C11 C12 -1.0(12) .
C10 C11 C12 C13 0.2(12) .
C11 C12 C13 C14 0.0(11) .
C10 C9 C14 C13 -1.6(10) .
C8 C9 C14 C13 179.3(6) .
C10 C9 C14 C1 178.5(6) .
C8 C9 C14 C1 -0.6(10) .
C12 C13 C14 C9 0.8(11) .
C12 C13 C14 C1 -179.2(6) .
O1 C1 C14 C9 -177.7(6) .
C2 C1 C14 C9 2.0(10) .
O1 C1 C14 C13 2.3(9) .
C2 C1 C14 C13 -178.0(6) .
C2 N1 C15 C16 -69.5(8) .
W1 N1 C15 C16 104.4(6) .
C2 N1 C15 C20 109.5(7) .
W1 N1 C15 C20 -76.7(7) .
C20 C15 C16 C17 -5.3(11) .
N1 C15 C16 C17 173.6(6) .
C20 C15 C16 C21 176.3(7) .
N1 C15 C16 C21 -4.8(10) .
C15 C16 C17 C18 2.9(12) .
C21 C16 C17 C18 -178.6(7) .
C16 C17 C18 C19 0.6(13) .
C17 C18 C19 C20 -2.0(13) .
C18 C19 C20 C15 -0.3(11) .
C18 C19 C20 C24 -174.5(7) .
C16 C15 C20 C19 4.1(10) .
N1 C15 C20 C19 -174.9(6) .
C16 C15 C20 C24 178.1(6) .
N1 C15 C20 C24 -0.8(10) .
C17 C16 C21 C23 -62.6(9) .
C15 C16 C21 C23 115.8(8) .
C17 C16 C21 C22 59.4(9) .
C15 C16 C21 C22 -122.2(7) .
C19 C20 C24 C25 -32.0(9) .
C15 C20 C24 C25 154.2(6) .
C19 C20 C24 C26 91.9(8) .
C15 C20 C24 C26 -82.0(8) .
N2 C27 C28 C29 -178.8(6) .
C32 C27 C28 C29 0.2(9) .
N2 C27 C28 C33 -1.9(9) .
C32 C27 C28 C33 177.0(6) .
C27 C28 C29 C30 0.4(10) .
C33 C28 C29 C30 -176.5(6) .
C28 C29 C30 C31 -0.3(11) .
C29 C30 C31 C32 -0.3(11) .
C30 C31 C32 C27 0.8(10) .
C30 C31 C32 C36 178.8(7) .
N2 C27 C32 C31 178.2(6) .
C28 C27 C32 C31 -0.7(9) .
N2 C27 C32 C36 0.2(9) .
C28 C27 C32 C36 -178.7(6) .
C29 C28 C33 C34 78.4(8) .
C27 C28 C33 C34 -98.4(7) .
C29 C28 C33 C35 -46.0(9) .
C27 C28 C33 C35 137.2(7) .
C31 C32 C36 C38 29.7(10) .
C27 C32 C36 C38 -152.4(7) .
C31 C32 C36 C37 -96.4(8) .
C27 C32 C36 C37 81.6(8) .
C42 O2 C39 C40 7.9(8) .
W1 O2 C39 C40 170.5(4) .
O2 C39 C40 C41 14.5(9) .
C39 C40 C41 C42 -31.2(10) .
C39 O2 C42 C41 -27.1(9) .
W1 O2 C42 C41 170.7(6) .
C40 C41 C42 O2 36.5(10) .
C43 C44 C45 C45 177.8(9) 2_566
C46 C47 C48 C48 -179.3(19) 2_647
